data_4517847
loop_
_publ_author_name
'Tighadouini, Said'
'Radi, Smaail'
'El Massaoudi, Mohamed'
'Lakbaibi, Zouhair'
'Ferbinteanu, Marilena'
'Garcia, Yann'

_publ_section_title
;
 Efficient and Environmentally Friendly Adsorbent Based on
 \b-Ketoenol-Pyrazole-Thiophene for Heavy-Metal Ion Removal from Aquatic
 Medium: A Combined Experimental and Theoretical Study.
;
_journal_issue 28
_journal_name_full 'ACS omega'
_journal_page_first 17324
_journal_page_last 17336
_journal_paper_doi 10.1021/acsomega.0c01616
_journal_volume 5
_journal_year 2020
_chemical_absolute_configuration unk
_chemical_formula_moiety 'C12 H12 N2 O2 S'
_chemical_formula_sum 'C12 H12 N2 O2 S'
_chemical_formula_weight 249.315
_chemical_name_systematic (Z)-1-(1,5-dimethyl-1H-pyrazol-3-yl)-3-hydroxy-3-(thiophen-2-yl)prop-2-en-1-one
_space_group_crystal_system orthorhombic
_space_group_IT_number 19
_space_group_name_Hall 'P 2ac 2ab'
_space_group_name_H-M_alt 'P 21 21 21'
_atom_sites_solution_primary iterative
_audit_creation_date 2020-06-16
_audit_creation_method
;
Olex2 1.3
(compiled 2020.02.04 svn.rd84adfe8 for OlexSys, GUI svn.r6032)
;
_cell_angle_alpha 90
_cell_angle_beta 90
_cell_angle_gamma 90
_cell_formula_units_Z 4
_cell_length_a 4.163(7)
_cell_length_b 14.96(2)
_cell_length_c 19.62(3)
_cell_measurement_temperature 293(2)
_cell_volume 1222(3)
_computing_molecular_graphics 'Olex2 1.3 (Dolomanov et al., 2009)'
_computing_publication_material 'Olex2 1.3 (Dolomanov et al., 2009)'
_computing_structure_refinement 'olex2.refine 1.3 (Bourhis et al., 2015)'
_computing_structure_solution 'olex2.solve 1.3 (Bourhis et al., 2015)'
_diffrn_ambient_temperature 293.15
_diffrn_measured_fraction_theta_full 0.9902
_diffrn_measured_fraction_theta_max 0.9923
_diffrn_measurement_device_type 'Rigaku R-AXIS RAPID II'
_diffrn_radiation_probe x-ray
_diffrn_radiation_type 'Mo K\a'
_diffrn_radiation_wavelength 0.71075
_diffrn_reflns_av_R_equivalents 0.2371
_diffrn_reflns_av_unetI/netI 0.2314
_diffrn_reflns_Laue_measured_fraction_full 0.9902
_diffrn_reflns_Laue_measured_fraction_max 0.9923
_diffrn_reflns_limit_h_max 5
_diffrn_reflns_limit_h_min -5
_diffrn_reflns_limit_k_max 19
_diffrn_reflns_limit_k_min -19
_diffrn_reflns_limit_l_max 25
_diffrn_reflns_limit_l_min -23
_diffrn_reflns_number 7793
_diffrn_reflns_point_group_measured_fraction_full 0.9804
_diffrn_reflns_point_group_measured_fraction_max 0.9837
_diffrn_reflns_theta_full 25.2425
_diffrn_reflns_theta_max 27.50
_diffrn_reflns_theta_min 1.71
_diffrn_source_current 100.0
_diffrn_source_power 5.0
_diffrn_source_voltage 50.0
_exptl_absorpt_coefficient_mu 0.256
_exptl_absorpt_correction_T_max 0.9936
_exptl_absorpt_correction_T_min 0.9272
_exptl_crystal_colour colourless
_exptl_crystal_colour_primary colourless
_exptl_crystal_density_diffrn 1.355
_exptl_crystal_density_method 'not measured'
_exptl_crystal_description needle
_exptl_crystal_F_000 524.719
_exptl_crystal_preparation 'Starting from ethyl 1,5-dimethyl-1H-pyrazole-3-carboxylate and 2-acetylthiopene'
_exptl_crystal_recrystallization_method 'recrystalization from methanol'
_exptl_crystal_size_max 0.3
_exptl_crystal_size_mid 0.025
_exptl_crystal_size_min 0.025
_refine_diff_density_max 0.8643
_refine_diff_density_min -0.6430
_refine_diff_density_rms 0.1594
_refine_ls_abs_structure_details 'Flack, H. D. (1983). Acta Cryst. A39, 876-881.'
_refine_ls_abs_structure_Flack -0.4(5)
_refine_ls_d_res_high 0.7696
_refine_ls_d_res_low 11.8963
_refine_ls_goodness_of_fit_ref 1.0011
_refine_ls_hydrogen_treatment constr
_refine_ls_matrix_type full
_refine_ls_number_constraints 21
_refine_ls_number_parameters 157
_refine_ls_number_reflns 2775
_refine_ls_number_restraints 0
_refine_ls_restrained_S_all 1.0011
_refine_ls_R_factor_all 0.3690
_refine_ls_R_factor_gt 0.1786
_refine_ls_shift/su_max 0.0414
_refine_ls_shift/su_mean 0.0017
_refine_ls_structure_factor_coef Fsqd
_refine_ls_weighting_details 'w=1/[\s^2^(Fo^2^)+(0.2P)^2^] where P=(Fo^2^+2Fc^2^)/3'
_refine_ls_weighting_scheme calc
_refine_ls_wR_factor_gt 0.4108
_refine_ls_wR_factor_ref 0.5506
_reflns_Friedel_coverage 0.971
_reflns_limit_h_max 5
_reflns_limit_h_min -5
_reflns_limit_k_max 19
_reflns_limit_k_min -19
_reflns_limit_l_max 25
_reflns_limit_l_min -25
_reflns_number_gt 583
_reflns_number_total 2775
_reflns_threshold_expression I>=2u(I)
_cod_data_source_file ao0c01616_si_001.cif
_cod_data_source_block shelxl
_cod_depositor_comments 'Adding full bibliography for 4517847.cif.'
_cod_database_code 4517847
_olex2_refinement_description
;
1. Fixed Uiso
 At 1.2 times of:
  All C(H) groups, All C(H,H) groups
 At 1.5 times of:
  All C(H,H,H) groups, All O(H) groups
2.a Secondary CH2 refined with riding coordinates:
 C10(H10a,H10b)
2.b Aromatic/amide H refined with riding coordinates:
 C13(H13), C7(H7), C11(H11), C12(H12)
2.c Idealised Me refined as rotating group:
 C1(H1a,H1b,H1c), C2(H2a,H2b,H2c)
2.d Idealised tetrahedral OH refined as rotating group:
 O2(H2)
;
_olex2_exptl_crystal_mounting_method 'fiber glass'
_olex2_submission_original_sample_id Pz-Th
_olex2_submission_special_instructions 'No special instructions were received'

loop_
_space_group_symop_id
_space_group_symop_operation_xyz
1 x,y,z
2 x+1/2,-y+1/2,-z
3 -x,y+1/2,-z+1/2
4 -x+1/2,-y,z+1/2

loop_
_atom_site_label
_atom_site_type_symbol
_atom_site_fract_x
_atom_site_fract_y
_atom_site_fract_z
_atom_site_U_iso_or_equiv
_atom_site_adp_type
_atom_site_occupancy
_atom_site_refinement_flags_posn
S1 S 1.2602(15) -0.0094(4) 1.0304(2) 0.150(2) Uani 1.000000 .
O1 O 1.231(3) -0.0199(8) 0.8822(6) 0.142(5) Uani 1.000000 .
O2 O 1.068(4) 0.0323(9) 0.7633(5) 0.147(5) Uani 1.000000 .
C13 C 0.745(4) 0.1571(12) 0.6728(8) 0.114(5) Uani 1.000000 .
C14 C 0.563(5) 0.2304(15) 0.6526(6) 0.132(7) Uani 1.000000 .
C1 C 0.470(5) 0.2567(12) 0.5844(8) 0.152(8) Uani 1.000000 .
C2 C 0.286(5) 0.3545(14) 0.7174(9) 0.154(7) Uani 1.000000 .
N4 N 0.484(4) 0.2709(12) 0.7068(7) 0.126(5) Uani 1.000000 .
N3 N 0.600(3) 0.2365(9) 0.7651(6) 0.114(4) Uani 1.000000 .
C5 C 0.753(5) 0.1629(12) 0.7429(9) 0.116(5) Uani 1.000000 .
C6 C 0.919(5) 0.1068(13) 0.7928(9) 0.128(6) Uani 1.000000 .
C7 C 0.942(4) 0.1140(11) 0.8596(8) 0.122(6) Uani 1.000000 .
C8 C 1.100(5) 0.0461(14) 0.9015(7) 0.124(6) Uani 1.000000 .
C9 C 1.097(4) 0.0626(12) 0.9737(11) 0.136(7) Uani 1.000000 .
C10 C 0.976(5) 0.1406(12) 1.0180(8) 0.134(6) Uani 1.000000 .
C11 C 1.073(6) 0.1134(17) 1.0899(8) 0.181(10) Uani 1.000000 .
C12 C 1.222(9) 0.0360(19) 1.0993(16) 0.245(16) Uani 1.000000 .
H13 H 0.839(4) 0.1139(12) 0.6453(8) 0.137(6) Uiso 1.000000 R
H1a H 0.654(8) 0.278(9) 0.560(2) 0.229(12) Uiso 1.000000 GR
H1b H 0.38(3) 0.206(3) 0.561(3) 0.229(12) Uiso 1.000000 GR
H1c H 0.31(3) 0.303(7) 0.5870(8) 0.229(12) Uiso 1.000000 GR
H2a H 0.38(2) 0.403(3) 0.693(7) 0.231(11) Uiso 1.000000 GR
H2b H 0.071(12) 0.345(4) 0.701(8) 0.231(11) Uiso 1.000000 GR
H2c H 0.28(3) 0.369(6) 0.7651(12) 0.231(11) Uiso 1.000000 GR
H7 H 0.855(4) 0.1640(11) 0.8809(8) 0.147(7) Uiso 1.000000 R
H10a H 1.077(5) 0.1964(12) 1.0048(8) 0.161(7) Uiso 1.000000 R
H10b H 0.745(5) 0.1471(12) 1.0143(8) 0.161(7) Uiso 1.000000 R
H11 H 1.030(6) 0.1507(17) 1.1267(8) 0.218(12) Uiso 1.000000 R
H12 H 1.290(9) 0.0132(19) 1.1409(16) 0.29(2) Uiso 1.000000 R
H2 H 1.14(5) 0.000(9) 0.7933(7) 0.220(7) Uiso 1.000000 GR

loop_
_atom_site_aniso_label
_atom_site_aniso_U_11
_atom_site_aniso_U_22
_atom_site_aniso_U_33
_atom_site_aniso_U_12
_atom_site_aniso_U_13
_atom_site_aniso_U_23
S1 0.166(5) 0.178(5) 0.105(3) 0.010(4) -0.008(4) 0.011(3)
O1 0.155(10) 0.137(9) 0.134(10) 0.022(9) 0.001(9) -0.038(8)
O2 0.196(13) 0.142(10) 0.101(7) 0.028(10) -0.009(9) -0.010(7)
C13 0.115(12) 0.144(14) 0.084(10) -0.051(12) 0.036(11) 0.012(9)
C14 0.179(18) 0.180(17) 0.037(6) -0.012(16) 0.005(9) 0.003(9)
C1 0.159(16) 0.191(17) 0.107(10) -0.101(15) -0.018(12) 0.009(12)
C2 0.168(19) 0.173(17) 0.121(13) -0.049(17) -0.038(15) 0.018(13)
N4 0.117(10) 0.170(14) 0.091(9) -0.018(10) -0.012(9) 0.028(9)
N3 0.122(10) 0.116(10) 0.104(8) -0.006(9) -0.016(8) -0.002(8)
C5 0.123(14) 0.110(11) 0.117(12) 0.019(11) -0.018(13) 0.016(10)
C6 0.140(15) 0.134(14) 0.110(12) -0.037(13) 0.014(13) -0.003(12)
C7 0.147(14) 0.128(12) 0.091(10) -0.002(13) 0.024(11) -0.009(9)
C8 0.146(16) 0.166(16) 0.061(7) -0.070(14) -0.033(10) 0.020(10)
C9 0.107(12) 0.142(14) 0.160(16) -0.066(11) -0.041(12) 0.030(13)
C10 0.122(13) 0.163(16) 0.117(12) -0.017(13) 0.016(12) -0.014(11)
C11 0.20(2) 0.28(3) 0.067(9) -0.12(2) 0.038(13) -0.028(14)
C12 0.29(3) 0.26(3) 0.19(3) 0.04(3) -0.09(3) 0.09(2)

loop_
_atom_type_symbol
_atom_type_scat_dispersion_real
_atom_type_scat_dispersion_imag
_atom_type_scat_Cromer_Mann_a1
_atom_type_scat_Cromer_Mann_a2
_atom_type_scat_Cromer_Mann_a3
_atom_type_scat_Cromer_Mann_a4
_atom_type_scat_Cromer_Mann_b1
_atom_type_scat_Cromer_Mann_b2
_atom_type_scat_Cromer_Mann_b3
_atom_type_scat_Cromer_Mann_b4
_atom_type_scat_Cromer_Mann_c
_atom_type_scat_source
_atom_type_scat_dispersion_source
H 0.00000 0.00000 0.49300 0.32291 0.14019 0.04081 10.51090 26.12570 3.14236 57.79970 0.0030380000826 'International Tables Volume C Table 6.1.1.4 (pp. 500-502)' 'Henke, Gullikson and Davis, At. Data and Nucl. Data Tables, 1993, 54, 2'
C 0.00347 0.00161 2.31000 1.02000 1.58860 0.86500 20.84390 10.20750 0.56870 51.65120 0.215599998832 'International Tables Volume C Table 6.1.1.4 (pp. 500-502)' 'Henke, Gullikson and Davis, At. Data and Nucl. Data Tables, 1993, 54, 2'
S 0.12424 0.12444 6.90530 5.20340 1.43790 1.58630 1.46790 22.21510 0.25360 56.17200 0.866900026798 'International Tables Volume C Table 6.1.1.4 (pp. 500-502)' 'Henke, Gullikson and Davis, At. Data and Nucl. Data Tables, 1993, 54, 2'
O 0.01158 0.00611 3.04850 2.28680 1.54630 0.86700 13.27710 5.70110 0.32390 32.90890 0.250800013542 'International Tables Volume C Table 6.1.1.4 (pp. 500-502)' 'Henke, Gullikson and Davis, At. Data and Nucl. Data Tables, 1993, 54, 2'
N 0.00653 0.00323 12.21260 3.13220 2.01250 1.16630 0.00570 9.89330 28.99750 0.58260 -11.5290002823 'International Tables Volume C Table 6.1.1.4 (pp. 500-502)' 'Henke, Gullikson and Davis, At. Data and Nucl. Data Tables, 1993, 54, 2'

loop_
_geom_angle_atom_site_label_1
_geom_angle_atom_site_label_2
_geom_angle_atom_site_label_3
_geom_angle
_geom_angle_site_symmetry_1
_geom_angle_site_symmetry_3
_geom_angle_publ_flag
C12 S1 C9 104.9(12) . . ?
H2 O2 C6 109.5 . . ?
C5 C13 C14 104.4(15) . . ?
H13 C13 C14 127.8(9) . . ?
H13 C13 C5 127.8(12) . . ?
C1 C14 C13 128.6(18) . . ?
N4 C14 C13 106.2(14) . . ?
N4 C14 C1 125(2) . . ?
H1a C1 C14 109.5 . . ?
H1b C1 C14 109.5 . . ?
H1b C1 H1a 109.5 . . ?
H1c C1 C14 109.5 . . ?
H1c C1 H1a 109.5 . . ?
H1c C1 H1b 109.5 . . ?
H2a C2 N4 109.5 . . ?
H2b C2 N4 109.5 . . ?
H2b C2 H2a 109.5 . . ?
H2c C2 N4 109.5 . . ?
H2c C2 H2a 109.5 . . ?
H2c C2 H2b 109.5 . . ?
C2 N4 C14 130.8(16) . . ?
N3 N4 C14 115.9(19) . . ?
N3 N4 C2 113.3(15) . . ?
C5 N3 N4 102.0(14) . . ?
N3 C5 C13 111.2(15) . . ?
C6 C5 C13 130.1(19) . . ?
C6 C5 N3 118.5(16) . . ?
C5 C6 O2 112.8(16) . . ?
C7 C6 O2 116.3(18) . . ?
C7 C6 C5 130.8(19) . . ?
C8 C7 C6 122.3(17) . . ?
H7 C7 C6 118.8(13) . . ?
H7 C7 C8 118.8(10) . . ?
C7 C8 O1 127.2(14) . . ?
C9 C8 O1 117.4(18) . . ?
C9 C8 C7 115(2) . . ?
C8 C9 S1 122.3(18) . . ?
C10 C9 S1 104.1(14) . . ?
C10 C9 C8 133.6(18) . . ?
C11 C10 C9 103.5(18) . . ?
H10a C10 C9 111.1(9) . . ?
H10a C10 C11 111.1(10) . . ?
H10b C10 C9 111.1(9) . . ?
H10b C10 C11 111.1(11) . . ?
H10b C10 H10a 109.03856461(3) . . ?
C12 C11 C10 119(2) . . ?
H11 C11 C10 120.5(13) . . ?
H11 C11 C12 120.5(17) . . ?
C11 C12 S1 108.4(19) . . ?
H12 C12 S1 125.8(9) . . ?
H12 C12 C11 125.8(17) . . ?

loop_
_geom_bond_atom_site_label_1
_geom_bond_atom_site_label_2
_geom_bond_distance
_geom_bond_site_symmetry_2
_geom_bond_publ_flag
S1 C9 1.692(17) . ?
S1 C12 1.52(3) . ?
O1 C8 1.19(2) . ?
O2 C6 1.40(2) . ?
O2 H2 0.8200 . ?
C13 C14 1.39(2) . ?
C13 C5 1.38(2) . ?
C13 H13 0.9300 . ?
C14 C1 1.45(2) . ?
C14 N4 1.27(2) . ?
C1 H1a 0.9600 . ?
C1 H1b 0.9600 . ?
C1 H1c 0.9600 . ?
C2 N4 1.51(2) . ?
C2 H2a 0.9600 . ?
C2 H2b 0.9600 . ?
C2 H2c 0.9600 . ?
N4 N3 1.344(16) . ?
N3 C5 1.346(18) . ?
C5 C6 1.46(2) . ?
C6 C7 1.32(2) . ?
C7 C8 1.46(2) . ?
C7 H7 0.9300 . ?
C8 C9 1.44(3) . ?
C9 C10 1.54(2) . ?
C10 C11 1.52(2) . ?
C10 H10a 0.9700 . ?
C10 H10b 0.9700 . ?
C11 C12 1.33(3) . ?
C11 H11 0.9300 . ?
C12 H12 0.9300 . ?

loop_
_geom_torsion_atom_site_label_1
_geom_torsion_atom_site_label_2
_geom_torsion_atom_site_label_3
_geom_torsion_atom_site_label_4
_geom_torsion
_geom_torsion_site_symmetry_1
_geom_torsion_site_symmetry_2
_geom_torsion_site_symmetry_3
_geom_torsion_site_symmetry_4
_geom_torsion_publ_flag
S1 C9 C8 O1 -1.9(15) . . . . ?
S1 C9 C8 C7 178.6(13) . . . . ?
S1 C9 C10 C11 1.3(11) . . . . ?
S1 C12 C11 C10 0(3) . . . . ?
O1 C8 C7 C6 2(2) . . . . ?
O1 C8 C9 C10 175.6(15) . . . . ?
O2 C6 C5 C13 -5.5(19) . . . . ?
O2 C6 C5 N3 179.9(14) . . . . ?
O2 C6 C7 C8 -3.1(19) . . . . ?
C13 C14 N4 C2 -179.8(12) . . . . ?
C13 C14 N4 N3 2.5(17) . . . . ?
C13 C5 N3 N4 3.7(17) . . . . ?
C13 C5 C6 C7 176(2) . . . . ?
C14 N4 N3 C5 -3.9(18) . . . . ?
C2 N4 N3 C5 178.0(15) . . . . ?
N4 N3 C5 C6 179.2(12) . . . . ?
N3 C5 C6 C7 2(2) . . . . ?
C5 C6 C7 C8 175.1(19) . . . . ?
C6 C7 C8 C9 -178.2(18) . . . . ?
C7 C8 C9 C10 -3.9(19) . . . . ?
C8 C9 C10 C11 -176(2) . . . . ?
C9 C10 C11 C12 -1(2) . . . . ?
